data_4345715
loop_
_publ_author_name
'Bernhardt, Eduard'
'Bernhardt-Pitchougina, Vera'
'Jenne, Carsten'

_publ_section_title
;
 Reaction of the Tricyanoborate Dianion [B(CN)3](2-) with HgCl2.
;
_journal_issue 9
_journal_name_full 'Inorganic chemistry'
_journal_page_first 5465
_journal_page_last 5470
_journal_paper_doi 10.1021/acs.inorgchem.7b00541
_journal_volume 56
_journal_year 2017
_chemical_formula_sum 'C4 B Hg K N4'
_chemical_formula_weight 354.58
_chemical_name_systematic
;
 ?
;
_space_group_crystal_system monoclinic
_space_group_IT_number 14
_space_group_name_Hall '-P 2ybc'
_space_group_name_H-M_alt 'P 1 21/c 1'
_symmetry_space_group_name_Hall '-P 2ybc'
_symmetry_space_group_name_H-M 'P 1 21/c 1'
_audit_creation_method SHELXL-2013
_cell_angle_alpha 90
_cell_angle_beta 116.330(5)
_cell_angle_gamma 90
_cell_formula_units_Z 4
_cell_length_a 8.8436(3)
_cell_length_b 12.2267(3)
_cell_length_c 8.6639(3)
_cell_measurement_reflns_used 6466
_cell_measurement_temperature 150(2)
_cell_measurement_theta_max 32.5047
_cell_measurement_theta_min 3.0567
_cell_volume 839.62(6)
_computing_cell_refinement 'CrysAlisPro171.36.24, Oxford Diffraction'
_computing_data_collection 'CrysAlisPro171.36.24, Oxford Diffraction'
_computing_data_reduction 'CrysAlisPro171.36.24, Oxford Diffraction'
_computing_molecular_graphics 'Diamond, v.2.1e (Brandenburg, 2001)'
_computing_structure_refinement 'SHELXL-2013 (Sheldrick, 2013)'
_computing_structure_solution 'SHELXS-97 (Sheldrick, 1997)'
_diffrn_ambient_temperature 150(2)
_diffrn_detector_area_resol_mean 16.2705
_diffrn_measured_fraction_theta_full 0.999
_diffrn_measured_fraction_theta_max 0.934
_diffrn_measurement_device_type 'Gemini E Ultra,Xcalibur,2K*2K EOS CCD detector'
_diffrn_measurement_method '\w scans'
_diffrn_radiation_monochromator graphite
_diffrn_radiation_source 'fine-focus sealed tube Enhanced (Mo)'
_diffrn_radiation_type MoK\a
_diffrn_radiation_wavelength 0.71073
_diffrn_reflns_av_R_equivalents 0.0222
_diffrn_reflns_av_unetI/netI 0.0217
_diffrn_reflns_Laue_measured_fraction_full 0.999
_diffrn_reflns_Laue_measured_fraction_max 0.934
_diffrn_reflns_limit_h_max 13
_diffrn_reflns_limit_h_min -12
_diffrn_reflns_limit_k_max 18
_diffrn_reflns_limit_k_min -17
_diffrn_reflns_limit_l_max 12
_diffrn_reflns_limit_l_min -12
_diffrn_reflns_number 9499
_diffrn_reflns_point_group_measured_fraction_full 0.999
_diffrn_reflns_point_group_measured_fraction_max 0.934
_diffrn_reflns_theta_full 30.500
_diffrn_reflns_theta_max 32.578
_diffrn_reflns_theta_min 3.063
_exptl_absorpt_coefficient_mu 18.762
_exptl_absorpt_correction_T_max 0.352
_exptl_absorpt_correction_T_min 0.094
_exptl_absorpt_correction_type analytical
_exptl_absorpt_process_details
;
CrysAlisPro, Agilent Technologies,
Version 1.171.34.49 (release 20-01-2011 CrysAlis171 .NET)
(compiled Jan 20 2011,15:58:25)
Analytical numeric absorption correction using a multifaceted crystal
            model based on expressions derived by R.C. Clark & J.S. Reid.
(Clark, R. C. & Reid, J. S. (1995). Acta Cryst. A51, 887-897)
;
_exptl_crystal_colour colorless
_exptl_crystal_density_diffrn 2.805
_exptl_crystal_description prism
_exptl_crystal_F_000 624
_exptl_crystal_size_max 0.2708
_exptl_crystal_size_mid 0.0832
_exptl_crystal_size_min 0.0724
_refine_diff_density_max 1.386
_refine_diff_density_min -0.724
_refine_diff_density_rms 0.138
_refine_ls_extinction_coef 0.00073(12)
_refine_ls_extinction_expression Fc^*^=kFc[1+0.001xFc^2^\l^3^/sin(2\q)]^-1/4^
_refine_ls_extinction_method SHELXL
_refine_ls_goodness_of_fit_ref 1.059
_refine_ls_hydrogen_treatment undef
_refine_ls_matrix_type full
_refine_ls_number_parameters 101
_refine_ls_number_reflns 2860
_refine_ls_number_restraints 0
_refine_ls_restrained_S_all 1.059
_refine_ls_R_factor_all 0.0200
_refine_ls_R_factor_gt 0.0166
_refine_ls_shift/su_max 0.002
_refine_ls_shift/su_mean 0.000
_refine_ls_structure_factor_coef Fsqd
_refine_ls_weighting_details
;
 w=1/[\s^2^(Fo^2^)+(0.0173P)^2^]
 where P=(Fo^2^+2Fc^2^)/3
;
_refine_ls_weighting_scheme calc
_refine_ls_wR_factor_gt 0.0363
_refine_ls_wR_factor_ref 0.0373
_reflns_Friedel_coverage 0.000
_reflns_number_gt 2623
_reflns_number_total 2860
_reflns_threshold_expression 'I > 2\s(I)'
_cod_data_source_file ic7b00541_si_002.cif
_cod_data_source_block shelxl
_cod_depositor_comments 'Adding full bibliography for 4345715--4345716.cif.'
_cod_original_cell_volume 839.61(6)
_cod_database_code 4345715
_shelx_space_group_comment
;
The symmetry employed for this shelxl refinement is uniquely defined
by the following loop, which should always be used as a source of
symmetry information in preference to the above space-group names.
They are only intended as comments.
;
_shelxl_version_number 2013-2

loop_
_space_group_symop_operation_xyz
'x, y, z'
'-x, y+1/2, -z+1/2'
'-x, -y, -z'
'x, -y-1/2, z-1/2'

loop_
_atom_site_label
_atom_site_type_symbol
_atom_site_fract_x
_atom_site_fract_y
_atom_site_fract_z
_atom_site_U_iso_or_equiv
_atom_site_adp_type
_atom_site_occupancy
_atom_site_site_symmetry_order
_atom_site_calc_flag
Hg Hg 0.54385(2) 0.31355(2) 0.44975(2) 0.01553(4) Uani 1 1 d
B B 0.3721(3) 0.4233(2) 0.2513(3) 0.0153(5) Uani 1 1 d
C1 C 0.2355(3) 0.46487(18) 0.3090(3) 0.0168(4) Uani 1 1 d
N1 N 0.1422(3) 0.49545(18) 0.3571(3) 0.0238(4) Uani 1 1 d
C2 C 0.4764(3) 0.52379(19) 0.2368(3) 0.0164(4) Uani 1 1 d
N2 N 0.5538(3) 0.59886(17) 0.2347(3) 0.0225(4) Uani 1 1 d
C3 C 0.2863(3) 0.35747(19) 0.0778(3) 0.0166(4) Uani 1 1 d
N3 N 0.2233(3) 0.30563(16) -0.0443(3) 0.0220(5) Uani 1 1 d
C4 C 0.7156(3) 0.2217(2) 0.6617(3) 0.0231(5) Uani 1 1 d
N4 N 0.8040(4) 0.1790(2) 0.7851(4) 0.0363(6) Uani 1 1 d
K K 0.08674(7) 0.13903(5) 0.10479(7) 0.02151(11) Uani 1 1 d

loop_
_atom_site_aniso_label
_atom_site_aniso_U_11
_atom_site_aniso_U_22
_atom_site_aniso_U_33
_atom_site_aniso_U_23
_atom_site_aniso_U_13
_atom_site_aniso_U_12
Hg 0.01587(6) 0.01571(5) 0.01380(5) 0.00036(3) 0.00548(4) 0.00058(3)
B 0.0143(12) 0.0153(11) 0.0161(12) 0.0000(9) 0.0066(10) 0.0003(9)
C1 0.0190(11) 0.0134(10) 0.0166(11) 0.0010(8) 0.0067(9) -0.0016(8)
N1 0.0232(11) 0.0243(10) 0.0261(12) -0.0007(9) 0.0129(10) 0.0028(9)
C2 0.0185(11) 0.0162(10) 0.0149(11) 0.0009(8) 0.0078(9) 0.0023(9)
N2 0.0238(11) 0.0190(10) 0.0233(11) 0.0006(8) 0.0092(9) -0.0023(9)
C3 0.0169(11) 0.0159(10) 0.0178(11) 0.0025(8) 0.0084(9) -0.0012(9)
N3 0.0270(12) 0.0227(10) 0.0176(11) 0.0002(8) 0.0110(10) -0.0041(8)
C4 0.0193(12) 0.0281(12) 0.0196(13) 0.0015(10) 0.0065(10) 0.0018(10)
N4 0.0288(14) 0.0503(17) 0.0245(14) 0.0076(11) 0.0071(12) 0.0073(11)
K 0.0187(2) 0.0283(3) 0.0158(2) -0.0009(2) 0.0062(2) -0.0075(2)

loop_
_atom_type_symbol
_atom_type_description
_atom_type_scat_dispersion_real
_atom_type_scat_dispersion_imag
_atom_type_scat_source
C C 0.0033 0.0016 'International Tables Vol C Tables 4.2.6.8 and 6.1.1.4'
B B 0.0013 0.0007 'International Tables Vol C Tables 4.2.6.8 and 6.1.1.4'
N N 0.0061 0.0033 'International Tables Vol C Tables 4.2.6.8 and 6.1.1.4'
K K 0.2009 0.2494 'International Tables Vol C Tables 4.2.6.8 and 6.1.1.4'
Hg Hg -2.3894 9.2266 'International Tables Vol C Tables 4.2.6.8 and 6.1.1.4'

loop_
_exptl_crystal_face_index_h
_exptl_crystal_face_index_k
_exptl_crystal_face_index_l
_exptl_crystal_face_perp_dist
_exptl_oxdiff_crystal_face_indexfrac_h
_exptl_oxdiff_crystal_face_indexfrac_k
_exptl_oxdiff_crystal_face_indexfrac_l
_exptl_oxdiff_crystal_face_x
_exptl_oxdiff_crystal_face_y
_exptl_oxdiff_crystal_face_z
11 -3 1 0.0498 11.0108 -3.0196 0.9869 -0.8868 0.2363 0.4952
-10 9 2 0.0541 -10.0074 9.0214 2.0151 0.9602 -0.2013 -0.0266
-1 15 5 0.1341 -0.9963 15.0094 5.0078 0.4489 -0.1146 0.8515
-4 -13 -5 0.0968 -4.0083 -13.0000 -5.0014 -0.0308 0.0200 -1.0246
3 11 -10 0.0328 2.9997 10.9937 -10.0051 0.1079 -1.0398 0.0449
-3 -11 9 0.0346 -3.0002 -10.9942 9.0046 -0.1041 0.9681 -0.1013
9 4 3 0.0699 9.0109 3.9872 2.9921 -0.5640 0.1490 0.7953
6 -15 -4 0.1161 6.0016 -15.0175 -4.0131 -0.8181 0.2187 -0.5392
3 14 -7 0.0566 3.0017 13.9962 -7.0028 0.1755 -0.9180 0.3382
-11 -8 7 0.0293 -11.0086 -7.9803 7.0138 0.5671 0.6795 -0.4993
-6 7 -5 0.0295 -6.0072 7.0104 -4.9934 0.6417 -0.6151 -0.2993
12 1 -2 0.0427 12.0109 0.9786 -2.0146 -0.8433 -0.0968 0.5428
-8 7 11 0.1071 -8.0014 7.0217 11.0165 0.7274 0.5192 0.5004

loop_
_geom_angle_atom_site_label_1
_geom_angle_atom_site_label_2
_geom_angle_atom_site_label_3
_geom_angle
_geom_angle_site_symmetry_1
_geom_angle_site_symmetry_3
C4 Hg B 173.62(10) . .
C3 B C2 112.0(2) . .
C3 B C1 110.8(2) . .
C2 B C1 109.29(19) . .
C3 B Hg 108.14(16) . .
C2 B Hg 108.39(16) . .
C1 B Hg 108.11(16) . .
N1 C1 B 177.3(3) . .
C1 N1 K 157.6(2) . 2
C1 N1 K 118.03(18) . 4_566
K N1 K 84.29(6) 2 4_566
N2 C2 B 176.5(3) . .
C2 N2 K 131.54(19) . 2_655
N3 C3 B 176.9(2) . .
N3 C3 K 63.66(15) . .
B C3 K 113.41(14) . .
C3 N3 K 131.78(18) . 4_565
C3 N3 K 95.96(17) . .
K N3 K 125.32(8) 4_565 .
N4 C4 Hg 173.4(3) . .
C4 N4 K 160.4(2) . 1_656
N1 K N3 90.56(7) 2_545 4_566
N1 K N4 81.53(7) 2_545 1_454
N3 K N4 141.79(8) 4_566 1_454
N1 K N2 122.25(7) 2_545 2_645
N3 K N2 70.56(7) 4_566 2_645
N4 K N2 143.65(8) 1_454 2_645
N1 K N1 95.71(6) 2_545 4_565
N3 K N1 143.20(7) 4_566 4_565
N4 K N1 74.99(7) 1_454 4_565
N2 K N1 75.52(6) 2_645 4_565
N1 K N3 160.41(7) 2_545 .
N3 K N3 104.18(6) 4_566 .
N4 K N3 78.91(8) 1_454 .
N2 K N3 75.58(7) 2_645 .
N1 K N3 80.29(6) 4_565 .
N1 K C3 163.82(7) 2_545 .
N3 K C3 83.91(6) 4_566 .
N4 K C3 93.43(7) 1_454 .
N2 K C3 70.10(6) 2_645 .
N1 K C3 97.82(6) 4_565 .
N3 K C3 20.39(6) . .
N1 K K 49.01(5) 2_545 3
N3 K K 127.92(5) 4_566 3
N4 K K 72.29(6) 1_454 3
N2 K K 101.57(5) 2_645 3
N1 K K 46.70(4) 4_565 3
N3 K K 124.13(5) . 3
C3 K K 143.66(5) . 3

loop_
_geom_bond_atom_site_label_1
_geom_bond_atom_site_label_2
_geom_bond_distance
_geom_bond_site_symmetry_2
Hg C4 2.113(3) .
Hg B 2.179(3) .
B C3 1.572(4) .
B C2 1.574(3) .
B C1 1.583(4) .
C1 N1 1.140(3) .
N1 K 2.808(2) 2
N1 K 2.912(2) 4_566
C2 N2 1.150(3) .
N2 K 2.891(2) 2_655
C3 N3 1.144(3) .
C3 K 3.266(2) .
N3 K 2.811(2) 4_565
N3 K 2.943(2) .
C4 N4 1.134(4) .
N4 K 2.832(3) 1_656
K N1 2.808(2) 2_545
K N3 2.811(2) 4_566
K N4 2.832(3) 1_454
K N2 2.891(2) 2_645
K N1 2.912(2) 4_565
K K 3.8390(11) 3
